data_2240224
loop_
_publ_author_name
'Janzen, Daron E.'
'Kooyman, Arianna M.'
'Lange, Kayla A.'

_publ_section_title
;
 Crystal structures of bis[2-(diphenylphosphinothioyl)phenyl] ether and
 bis{2-[diphenyl(selanylidene)phosphanyl]phenyl} ether
;
_journal_issue 12
_journal_name_full 'Acta Crystallographica Section E'
_journal_page_first 536
_journal_page_last 540
_journal_paper_doi 10.1107/S1600536814023988
_journal_volume 70
_journal_year 2014
_chemical_formula_iupac 'C36 H28 O P2 S2'
_chemical_formula_moiety 'C36 H28 O P2 S2'
_chemical_formula_sum 'C36 H28 O P2 S2'
_chemical_formula_weight 602.64
_chemical_name_common
;
Bis[2-(diphenylphosphinothioyl)phenyl] ether
;
_chemical_name_systematic
;
{2-[2-(Diphenylphosphinothioyl)phenoxy]phenyl}diphenylphosphanethione
;
_space_group_crystal_system orthorhombic
_space_group_IT_number 61
_space_group_name_Hall '-P 2ac 2ab'
_space_group_name_H-M_alt 'P b c a'
_symmetry_space_group_name_Hall '-P 2ac 2ab'
_symmetry_space_group_name_H-M 'P b c a'
_atom_sites_solution_hydrogens geom
_audit_creation_method SHELXL-2013
_cell_angle_alpha 90
_cell_angle_beta 90
_cell_angle_gamma 90
_cell_formula_units_Z 8
_cell_length_a 14.1161(9)
_cell_length_b 18.0874(12)
_cell_length_c 23.1986(16)
_cell_measurement_reflns_used 42656
_cell_measurement_temperature 173(2)
_cell_measurement_theta_max 26.52
_cell_measurement_theta_min 3.00
_cell_volume 5923.1(7)
_computing_cell_refinement
;
<i>CrystalClear-SM Expert</i> (Rigaku Americas and Rigaku, 2011)
;
_computing_data_collection
;
<i>CrystalClear-SM Expert</i> (Rigaku Americas and Rigaku, 2011)
;
_computing_data_reduction
;
<i>CrystalClear-SM Expert</i> (Rigaku Americas and Rigaku, 2011)
;
_computing_molecular_graphics
;
ORTEP-3 for Windows (Farrugia, 2012)
;
_computing_publication_material
;
CrystalStructure (Rigaku, 2010)
;
_computing_structure_refinement
;
SHELXL2013 (Sheldrick, 2008)
;
_computing_structure_solution
;
SIR2004 (Burla <i>et al</i>., 2005)
;
_diffrn_ambient_temperature 173(2)
_diffrn_detector_area_resol_mean 6.849
_diffrn_measured_fraction_theta_full 0.998
_diffrn_measured_fraction_theta_max 0.999
_diffrn_measurement_device_type 'Rigaku XtaLAB mini'
_diffrn_measurement_method \w
_diffrn_radiation_type MoK\a
_diffrn_radiation_wavelength 0.71075
_diffrn_reflns_av_R_equivalents 0.0732
_diffrn_reflns_limit_h_max 17
_diffrn_reflns_limit_h_min -17
_diffrn_reflns_limit_k_max 22
_diffrn_reflns_limit_k_min -22
_diffrn_reflns_limit_l_max 28
_diffrn_reflns_limit_l_min -28
_diffrn_reflns_number 54343
_diffrn_reflns_theta_full 25.242
_diffrn_reflns_theta_max 26.371
_diffrn_reflns_theta_min 3.098
_exptl_absorpt_coefficient_mu 0.317
_exptl_absorpt_correction_T_max 0.963
_exptl_absorpt_correction_T_min 0.718
_exptl_absorpt_correction_type multi-scan
_exptl_absorpt_process_details
;
(<i>REQAB</i>; Rigaku, 1998)
;
_exptl_crystal_colour colorless
_exptl_crystal_density_diffrn 1.352
_exptl_crystal_density_method 'not measured'
_exptl_crystal_description prism
_exptl_crystal_F_000 2512
_exptl_crystal_size_max 0.520
_exptl_crystal_size_mid 0.240
_exptl_crystal_size_min 0.120
_refine_diff_density_max 0.365
_refine_diff_density_min -0.333
_refine_ls_extinction_method none
_refine_ls_goodness_of_fit_ref 1.066
_refine_ls_hydrogen_treatment constr
_refine_ls_matrix_type full
_refine_ls_number_parameters 370
_refine_ls_number_reflns 6050
_refine_ls_number_restraints 0
_refine_ls_restrained_S_all 1.066
_refine_ls_R_factor_all 0.0650
_refine_ls_R_factor_gt 0.0453
_refine_ls_shift/su_max 0.001
_refine_ls_shift/su_mean 0.000
_refine_ls_structure_factor_coef Fsqd
_refine_ls_weighting_details 'w=1/[\s^2^(Fo^2^)+(0.0365P)^2^+4.2594P] where P=(Fo^2^+2Fc^2^)/3'
_refine_ls_weighting_scheme calc
_refine_ls_wR_factor_gt 0.0940
_refine_ls_wR_factor_ref 0.1012
_reflns_number_gt 4671
_reflns_number_total 6050
_reflns_threshold_expression I>2\s(I)
_cod_data_source_file su5010sup1.cif
_cod_data_source_block 1
_cod_database_code 2240224
_cod_database_fobs_code 2240224
_shelx_space_group_comment
;
The symmetry employed for this shelxl refinement is uniquely defined
by the following loop, which should always be used as a source of
symmetry information in preference to the above space-group names.
They are only intended as comments.
;
_shelxl_version_number 2.013

loop_
_space_group_symop_operation_xyz
'x, y, z'
'-x+1/2, y+1/2, z'
'x, -y+1/2, z+1/2'
'-x+1/2, -y, z+1/2'
'-x, -y, -z'
'x-1/2, -y-1/2, -z'
'-x, y-1/2, -z-1/2'
'x-1/2, y, -z-1/2'

loop_
_atom_site_type_symbol
_atom_site_label
_atom_site_fract_x
_atom_site_fract_y
_atom_site_fract_z
_atom_site_U_iso_or_equiv
_atom_site_adp_type
_atom_site_calc_flag
_atom_site_occupancy
S S1 0.76118(5) 0.32675(3) 0.22627(3) 0.03418(16) Uani d 1
S S2 0.84441(6) 0.36984(4) 0.50579(3) 0.0443(2) Uani d 1
P P1 0.75393(4) 0.24001(3) 0.27630(2) 0.02270(14) Uani d 1
P P2 0.79892(4) 0.44866(3) 0.45519(2) 0.02408(14) Uani d 1
O O1 0.84740(10) 0.34242(8) 0.36159(6) 0.0249(3) Uani d 1
C C1 0.65450(15) 0.24111(11) 0.32542(9) 0.0237(5) Uani d 1
C C2 0.66367(17) 0.23755(13) 0.38463(10) 0.0290(5) Uani d 1
H H2 0.7248 0.2363 0.4017 0.035 Uiso calc 1
C C3 0.58330(18) 0.23575(14) 0.41906(11) 0.0384(6) Uani d 1
H H3 0.5895 0.2330 0.4598 0.046 Uiso calc 1
C C4 0.49506(18) 0.23795(14) 0.39448(13) 0.0408(7) Uani d 1
H H4 0.4402 0.2364 0.4182 0.049 Uiso calc 1
C C5 0.48573(18) 0.24238(15) 0.33517(13) 0.0421(7) Uani d 1
H H5 0.4245 0.2446 0.3183 0.051 Uiso calc 1
C C6 0.56461(17) 0.24356(14) 0.30074(11) 0.0343(6) Uani d 1
H H6 0.5580 0.2461 0.2600 0.041 Uiso calc 1
C C7 0.73603(15) 0.15479(11) 0.23648(9) 0.0229(5) Uani d 1
C C8 0.70755(18) 0.09086(12) 0.26540(10) 0.0311(5) Uani d 1
H H8 0.6945 0.0928 0.3055 0.037 Uiso calc 1
C C9 0.69823(17) 0.02464(13) 0.23609(11) 0.0328(6) Uani d 1
H H9 0.6791 -0.0187 0.2560 0.039 Uiso calc 1
C C10 0.71694(17) 0.02185(13) 0.17759(11) 0.0329(6) Uani d 1
H H10 0.7119 -0.0237 0.1575 0.039 Uiso calc 1
C C11 0.74291(17) 0.08518(14) 0.14842(10) 0.0324(6) Uani d 1
H H11 0.7543 0.0833 0.1081 0.039 Uiso calc 1
C C12 0.75247(15) 0.15149(13) 0.17768(9) 0.0264(5) Uani d 1
H H12 0.7704 0.1949 0.1573 0.032 Uiso calc 1
C C13 0.85929(15) 0.22209(12) 0.31969(9) 0.0240(5) Uani d 1
C C14 0.90793(17) 0.15465(13) 0.31680(11) 0.0330(6) Uani d 1
H H14 0.8853 0.1170 0.2918 0.040 Uiso calc 1
C C15 0.98812(18) 0.14166(14) 0.34947(12) 0.0405(6) Uani d 1
H H15 1.0208 0.0960 0.3462 0.049 Uiso calc 1
C C16 1.02045(18) 0.19535(14) 0.38683(12) 0.0378(6) Uani d 1
H H16 1.0750 0.1862 0.4097 0.045 Uiso calc 1
C C17 0.97394(16) 0.26249(13) 0.39116(11) 0.0318(5) Uani d 1
H H17 0.9955 0.2991 0.4174 0.038 Uiso calc 1
C C18 0.89568(15) 0.27550(12) 0.35685(10) 0.0249(5) Uani d 1
C C19 0.90192(15) 0.40629(12) 0.35800(9) 0.0239(5) Uani d 1
C C20 0.97288(16) 0.41302(13) 0.31744(10) 0.0299(5) Uani d 1
H H20 0.9869 0.3733 0.2921 0.036 Uiso calc 1
C C21 1.02346(17) 0.47847(14) 0.31416(11) 0.0342(6) Uani d 1
H H21 1.0731 0.4833 0.2868 0.041 Uiso calc 1
C C22 1.00247(17) 0.53676(13) 0.35025(10) 0.0332(6) Uani d 1
H H22 1.0370 0.5817 0.3474 0.040 Uiso calc 1
C C23 0.93094(16) 0.52955(12) 0.39068(10) 0.0273(5) Uani d 1
H H23 0.9166 0.5698 0.4155 0.033 Uiso calc 1
C C24 0.87957(15) 0.46395(12) 0.39544(9) 0.0225(5) Uani d 1
C C25 0.78799(16) 0.53749(12) 0.49171(9) 0.0249(5) Uani d 1
C C26 0.83608(17) 0.54978(13) 0.54298(10) 0.0313(5) Uani d 1
H H26 0.8779 0.5132 0.5577 0.038 Uiso calc 1
C C27 0.82286(19) 0.61579(14) 0.57274(11) 0.0372(6) Uani d 1
H H27 0.8555 0.6241 0.6080 0.045 Uiso calc 1
C C28 0.76293(19) 0.66911(14) 0.55147(11) 0.0373(6) Uani d 1
H H28 0.7542 0.7140 0.5721 0.045 Uiso calc 1
C C29 0.71556(17) 0.65764(13) 0.50035(11) 0.0335(6) Uani d 1
H H29 0.6747 0.6948 0.4856 0.040 Uiso calc 1
C C30 0.72726(16) 0.59212(12) 0.47047(10) 0.0278(5) Uani d 1
H H30 0.6939 0.5842 0.4354 0.033 Uiso calc 1
C C31 0.68058(16) 0.43557(12) 0.42751(11) 0.0295(5) Uani d 1
C C32 0.6092(2) 0.42773(16) 0.46861(14) 0.0516(8) Uani d 1
H H32 0.6250 0.4267 0.5084 0.062 Uiso calc 1
C C33 0.5165(2) 0.42145(18) 0.4520(2) 0.0707(11) Uani d 1
H H33 0.4682 0.4167 0.4803 0.085 Uiso calc 1
C C34 0.4934(2) 0.42201(17) 0.3948(2) 0.0689(11) Uani d 1
H H34 0.4290 0.4175 0.3835 0.083 Uiso calc 1
C C35 0.5633(2) 0.42916(16) 0.35337(16) 0.0577(9) Uani d 1
H H35 0.5468 0.4293 0.3137 0.069 Uiso calc 1
C C36 0.65762(18) 0.43611(14) 0.36972(12) 0.0370(6) Uani d 1
H H36 0.7058 0.4412 0.3414 0.044 Uiso calc 1

loop_
_atom_site_aniso_label
_atom_site_aniso_U_11
_atom_site_aniso_U_22
_atom_site_aniso_U_33
_atom_site_aniso_U_12
_atom_site_aniso_U_13
_atom_site_aniso_U_23
S1 0.0458(4) 0.0225(3) 0.0343(3) -0.0026(3) 0.0019(3) 0.0067(3)
S2 0.0743(5) 0.0295(3) 0.0289(3) 0.0155(3) 0.0029(3) 0.0074(3)
P1 0.0250(3) 0.0189(3) 0.0241(3) -0.0008(2) 0.0017(2) 0.0006(2)
P2 0.0300(3) 0.0201(3) 0.0221(3) 0.0005(2) 0.0013(2) 0.0002(2)
O1 0.0214(8) 0.0210(8) 0.0324(9) -0.0002(6) 0.0013(7) -0.0049(7)
C1 0.0243(12) 0.0169(10) 0.0299(12) -0.0011(9) 0.0011(9) -0.0018(9)
C2 0.0270(12) 0.0283(12) 0.0318(13) 0.0015(10) 0.0024(10) 0.0020(10)
C3 0.0417(16) 0.0390(15) 0.0346(14) 0.0041(12) 0.0127(12) 0.0047(12)
C4 0.0286(14) 0.0297(14) 0.0642(19) -0.0001(11) 0.0197(13) 0.0014(13)
C5 0.0236(13) 0.0405(15) 0.0622(19) -0.0006(11) -0.0018(13) -0.0022(14)
C6 0.0291(13) 0.0339(14) 0.0397(14) -0.0012(11) -0.0042(11) -0.0025(11)
C7 0.0227(11) 0.0204(11) 0.0256(11) -0.0002(9) 0.0022(9) -0.0014(9)
C8 0.0408(14) 0.0251(12) 0.0274(12) -0.0038(11) 0.0078(11) -0.0005(10)
C9 0.0369(14) 0.0209(11) 0.0407(14) -0.0029(10) 0.0076(12) 0.0015(10)
C10 0.0289(13) 0.0286(13) 0.0413(14) 0.0003(10) -0.0016(11) -0.0106(11)
C11 0.0305(13) 0.0426(14) 0.0239(12) 0.0026(11) 0.0009(10) -0.0071(11)
C12 0.0236(12) 0.0284(12) 0.0271(12) -0.0010(10) 0.0012(10) 0.0027(10)
C13 0.0219(11) 0.0205(11) 0.0296(12) -0.0003(9) 0.0056(9) 0.0012(9)
C14 0.0304(13) 0.0250(12) 0.0435(15) 0.0005(10) 0.0017(11) -0.0034(11)
C15 0.0319(14) 0.0290(13) 0.0607(18) 0.0088(11) 0.0005(13) 0.0020(13)
C16 0.0262(13) 0.0383(15) 0.0487(16) 0.0028(11) -0.0046(12) 0.0046(12)
C17 0.0250(12) 0.0323(13) 0.0383(14) -0.0007(10) -0.0007(11) -0.0007(11)
C18 0.0226(12) 0.0233(11) 0.0288(12) -0.0006(9) 0.0047(9) 0.0002(9)
C19 0.0213(12) 0.0239(11) 0.0266(12) -0.0005(9) -0.0045(9) 0.0006(9)
C20 0.0270(13) 0.0309(13) 0.0316(13) 0.0017(10) 0.0020(10) -0.0014(10)
C21 0.0269(13) 0.0390(14) 0.0366(14) -0.0027(11) 0.0060(11) 0.0072(11)
C22 0.0301(13) 0.0279(13) 0.0416(14) -0.0066(10) -0.0021(11) 0.0074(11)
C23 0.0293(13) 0.0214(11) 0.0312(13) 0.0002(10) -0.0042(10) 0.0009(10)
C24 0.0216(11) 0.0228(11) 0.0232(11) 0.0017(9) -0.0042(9) 0.0021(9)
C25 0.0291(12) 0.0229(11) 0.0226(11) -0.0016(9) 0.0034(9) -0.0010(9)
C26 0.0322(13) 0.0318(13) 0.0298(13) -0.0022(11) -0.0026(10) 0.0005(11)
C27 0.0426(16) 0.0408(15) 0.0282(13) -0.0115(12) -0.0012(11) -0.0093(11)
C28 0.0445(15) 0.0279(13) 0.0396(14) -0.0059(11) 0.0110(12) -0.0092(11)
C29 0.0333(14) 0.0263(12) 0.0409(15) 0.0034(10) 0.0088(11) -0.0006(11)
C30 0.0311(13) 0.0258(12) 0.0263(12) -0.0004(10) -0.0005(10) -0.0010(10)
C31 0.0276(13) 0.0218(12) 0.0392(14) -0.0021(9) 0.0054(11) -0.0083(10)
C32 0.0435(18) 0.0489(17) 0.0623(19) -0.0169(14) 0.0226(15) -0.0221(15)
C33 0.0399(19) 0.052(2) 0.121(3) -0.0127(15) 0.029(2) -0.032(2)
C34 0.0216(16) 0.0352(17) 0.150(4) -0.0002(12) -0.012(2) -0.004(2)
C35 0.0474(19) 0.0404(17) 0.085(2) -0.0005(14) -0.0300(18) 0.0086(16)
C36 0.0334(14) 0.0304(13) 0.0472(16) 0.0017(11) -0.0065(12) 0.0039(12)

loop_
_atom_type_symbol
_atom_type_description
_atom_type_scat_dispersion_real
_atom_type_scat_dispersion_imag
_atom_type_scat_source
S S 0.1246 0.1234 'International Tables Vol C Tables 4.2.6.8 and 6.1.1.4'
P P 0.1023 0.0942 'International Tables Vol C Tables 4.2.6.8 and 6.1.1.4'
O O 0.0106 0.0060 'International Tables Vol C Tables 4.2.6.8 and 6.1.1.4'
C C 0.0033 0.0016 'International Tables Vol C Tables 4.2.6.8 and 6.1.1.4'
H H 0.0000 0.0000 'International Tables Vol C Tables 4.2.6.8 and 6.1.1.4'

loop_
_geom_angle_atom_site_label_1
_geom_angle_atom_site_label_2
_geom_angle_atom_site_label_3
_geom_angle
C1 P1 C7 102.84(10)
C1 P1 C13 106.68(10)
C7 P1 C13 104.09(10)
C1 P1 S1 113.96(8)
C7 P1 S1 112.76(7)
C13 P1 S1 115.31(7)
C31 P2 C24 109.20(10)
C31 P2 C25 101.69(10)
C24 P2 C25 105.89(10)
C31 P2 S2 114.95(8)
C24 P2 S2 111.32(7)
C25 P2 S2 113.04(8)
C19 O1 C18 116.50(16)
C2 C1 C6 119.7(2)
C2 C1 P1 123.61(17)
C6 C1 P1 116.65(18)
C1 C2 C3 119.8(2)
C1 C2 H2 120.1
C3 C2 H2 120.1
C4 C3 C2 120.2(2)
C4 C3 H3 119.9
C2 C3 H3 119.9
C3 C4 C5 120.1(2)
C3 C4 H4 120.0
C5 C4 H4 120.0
C6 C5 C4 120.2(2)
C6 C5 H5 119.9
C4 C5 H5 119.9
C5 C6 C1 120.0(2)
C5 C6 H6 120.0
C1 C6 H6 120.0
C12 C7 C8 119.1(2)
C12 C7 P1 120.97(17)
C8 C7 P1 119.93(17)
C9 C8 C7 120.5(2)
C9 C8 H8 119.7
C7 C8 H8 119.7
C10 C9 C8 119.7(2)
C10 C9 H9 120.1
C8 C9 H9 120.1
C11 C10 C9 120.1(2)
C11 C10 H10 120.0
C9 C10 H10 120.0
C10 C11 C12 120.3(2)
C10 C11 H11 119.9
C12 C11 H11 119.9
C11 C12 C7 120.2(2)
C11 C12 H12 119.9
C7 C12 H12 119.9
C18 C13 C14 116.9(2)
C18 C13 P1 121.25(16)
C14 C13 P1 121.84(18)
C15 C14 C13 121.5(2)
C15 C14 H14 119.2
C13 C14 H14 119.2
C16 C15 C14 119.7(2)
C16 C15 H15 120.1
C14 C15 H15 120.1
C15 C16 C17 120.4(2)
C15 C16 H16 119.8
C17 C16 H16 119.8
C18 C17 C16 119.1(2)
C18 C17 H17 120.4
C16 C17 H17 120.4
C17 C18 C13 122.2(2)
C17 C18 O1 119.6(2)
C13 C18 O1 118.09(19)
C20 C19 O1 121.1(2)
C20 C19 C24 121.6(2)
O1 C19 C24 117.32(19)
C19 C20 C21 119.2(2)
C19 C20 H20 120.4
C21 C20 H20 120.4
C22 C21 C20 120.6(2)
C22 C21 H21 119.7
C20 C21 H21 119.7
C21 C22 C23 119.8(2)
C21 C22 H22 120.1
C23 C22 H22 120.1
C22 C23 C24 120.9(2)
C22 C23 H23 119.6
C24 C23 H23 119.6
C19 C24 C23 118.0(2)
C19 C24 P2 120.27(16)
C23 C24 P2 121.07(17)
C26 C25 C30 119.3(2)
C26 C25 P2 119.88(17)
C30 C25 P2 120.74(17)
C25 C26 C27 119.8(2)
C25 C26 H26 120.1
C27 C26 H26 120.1
C28 C27 C26 120.4(2)
C28 C27 H27 119.8
C26 C27 H27 119.8
C27 C28 C29 120.1(2)
C27 C28 H28 119.9
C29 C28 H28 119.9
C28 C29 C30 120.2(2)
C28 C29 H29 119.9
C30 C29 H29 119.9
C29 C30 C25 120.2(2)
C29 C30 H30 119.9
C25 C30 H30 119.9
C36 C31 C32 119.7(2)
C36 C31 P2 124.20(19)
C32 C31 P2 116.0(2)
C33 C32 C31 120.4(3)
C33 C32 H32 119.8
C31 C32 H32 119.8
C34 C33 C32 120.1(3)
C34 C33 H33 120.0
C32 C33 H33 120.0
C33 C34 C35 120.3(3)
C33 C34 H34 119.8
C35 C34 H34 119.8
C34 C35 C36 120.1(3)
C34 C35 H35 119.9
C36 C35 H35 119.9
C31 C36 C35 119.3(3)
C31 C36 H36 120.3
C35 C36 H36 120.3

loop_
_geom_bond_atom_site_label_1
_geom_bond_atom_site_label_2
_geom_bond_distance
S1 P1 1.9543(8)
S2 P2 1.9552(8)
P1 C1 1.808(2)
P1 C7 1.815(2)
P1 C13 1.825(2)
P2 C31 1.805(2)
P2 C24 1.815(2)
P2 C25 1.823(2)
O1 C19 1.391(3)
O1 C18 1.393(3)
C1 C2 1.381(3)
C1 C6 1.393(3)
C2 C3 1.388(3)
C2 H2 0.9500
C3 C4 1.370(4)
C3 H3 0.9500
C4 C5 1.385(4)
C4 H4 0.9500
C5 C6 1.370(3)
C5 H5 0.9500
C6 H6 0.9500
C7 C12 1.385(3)
C7 C8 1.396(3)
C8 C9 1.384(3)
C8 H8 0.9500
C9 C10 1.383(3)
C9 H9 0.9500
C10 C11 1.380(3)
C10 H10 0.9500
C11 C12 1.385(3)
C11 H11 0.9500
C12 H12 0.9500
C13 C18 1.393(3)
C13 C14 1.401(3)
C14 C15 1.382(3)
C14 H14 0.9500
C15 C16 1.379(4)
C15 H15 0.9500
C16 C17 1.384(3)
C16 H16 0.9500
C17 C18 1.382(3)
C17 H17 0.9500
C19 C20 1.380(3)
C19 C24 1.393(3)
C20 C21 1.384(3)
C20 H20 0.9500
C21 C22 1.378(3)
C21 H21 0.9500
C22 C23 1.384(3)
C22 H22 0.9500
C23 C24 1.395(3)
C23 H23 0.9500
C25 C26 1.387(3)
C25 C30 1.398(3)
C26 C27 1.392(3)
C26 H26 0.9500
C27 C28 1.374(4)
C27 H27 0.9500
C28 C29 1.377(4)
C28 H28 0.9500
C29 C30 1.383(3)
C29 H29 0.9500
C30 H30 0.9500
C31 C36 1.379(3)
C31 C32 1.395(3)
C32 C33 1.368(5)
C32 H32 0.9500
C33 C34 1.366(5)
C33 H33 0.9500
C34 C35 1.384(5)
C34 H34 0.9500
C35 C36 1.390(4)
C35 H35 0.9500
C36 H36 0.9500

loop_
_geom_hbond_atom_site_label_D
_geom_hbond_atom_site_label_H
_geom_hbond_atom_site_label_A
_geom_hbond_site_symmetry_A
_geom_hbond_distance_DH
_geom_hbond_distance_HA
_geom_hbond_distance_DA
_geom_hbond_angle_DHA
C11 H11 S2 3_554 0.95 2.82 3.696(2) 153
C4 H4 S2 6_566 0.95 2.94 3.698(3) 138
C5 H5 S1 8_556 0.95 2.93 3.796(3) 152
C9 H9 Cg4 2_645 0.95 2.94 3.598(3) 127

loop_
_geom_torsion_atom_site_label_1
_geom_torsion_atom_site_label_2
_geom_torsion_atom_site_label_3
_geom_torsion_atom_site_label_4
_geom_torsion
C7 P1 C1 C2 116.05(19)
C13 P1 C1 C2 6.9(2)
S1 P1 C1 C2 -121.57(18)
C7 P1 C1 C6 -62.03(19)
C13 P1 C1 C6 -171.23(17)
S1 P1 C1 C6 60.35(19)
C6 C1 C2 C3 0.6(3)
P1 C1 C2 C3 -177.44(18)
C1 C2 C3 C4 -0.4(4)
C2 C3 C4 C5 -0.4(4)
C3 C4 C5 C6 0.9(4)
C4 C5 C6 C1 -0.7(4)
C2 C1 C6 C5 0.0(3)
P1 C1 C6 C5 178.12(19)
C1 P1 C7 C12 139.63(19)
C13 P1 C7 C12 -109.22(19)
S1 P1 C7 C12 16.5(2)
C1 P1 C7 C8 -42.0(2)
C13 P1 C7 C8 69.2(2)
S1 P1 C7 C8 -165.16(17)
C12 C7 C8 C9 1.7(4)
P1 C7 C8 C9 -176.74(19)
C7 C8 C9 C10 -0.3(4)
C8 C9 C10 C11 -1.3(4)
C9 C10 C11 C12 1.5(4)
C10 C11 C12 C7 0.0(3)
C8 C7 C12 C11 -1.5(3)
P1 C7 C12 C11 176.86(17)
C1 P1 C13 C18 -71.5(2)
C7 P1 C13 C18 -179.78(18)
S1 P1 C13 C18 56.2(2)
C1 P1 C13 C14 109.3(2)
C7 P1 C13 C14 1.0(2)
S1 P1 C13 C14 -123.07(18)
C18 C13 C14 C15 0.2(3)
P1 C13 C14 C15 179.5(2)
C13 C14 C15 C16 1.4(4)
C14 C15 C16 C17 -1.0(4)
C15 C16 C17 C18 -1.1(4)
C16 C17 C18 C13 2.8(3)
C16 C17 C18 O1 178.9(2)
C14 C13 C18 C17 -2.4(3)
P1 C13 C18 C17 178.35(17)
C14 C13 C18 O1 -178.50(19)
P1 C13 C18 O1 2.2(3)
C19 O1 C18 C17 51.3(3)
C19 O1 C18 C13 -132.5(2)
C18 O1 C19 C20 42.8(3)
C18 O1 C19 C24 -139.6(2)
O1 C19 C20 C21 178.0(2)
C24 C19 C20 C21 0.4(3)
C19 C20 C21 C22 -1.0(4)
C20 C21 C22 C23 0.8(4)
C21 C22 C23 C24 0.0(3)
C20 C19 C24 C23 0.3(3)
O1 C19 C24 C23 -177.29(19)
C20 C19 C24 P2 -170.54(17)
O1 C19 C24 P2 11.8(3)
C22 C23 C24 C19 -0.5(3)
C22 C23 C24 P2 170.25(17)
C31 P2 C24 C19 -70.21(19)
C25 P2 C24 C19 -179.00(17)
S2 P2 C24 C19 57.77(19)
C31 P2 C24 C23 119.20(18)
C25 P2 C24 C23 10.4(2)
S2 P2 C24 C23 -112.82(17)
C31 P2 C25 C26 142.96(19)
C24 P2 C25 C26 -102.96(19)
S2 P2 C25 C26 19.2(2)
C31 P2 C25 C30 -33.3(2)
C24 P2 C25 C30 80.8(2)
S2 P2 C25 C30 -157.06(16)
C30 C25 C26 C27 0.5(3)
P2 C25 C26 C27 -175.83(18)
C25 C26 C27 C28 -0.4(4)
C26 C27 C28 C29 -0.1(4)
C27 C28 C29 C30 0.7(4)
C28 C29 C30 C25 -0.7(4)
C26 C25 C30 C29 0.1(3)
P2 C25 C30 C29 176.34(18)
C24 P2 C31 C36 1.0(2)
C25 P2 C31 C36 112.6(2)
S2 P2 C31 C36 -124.9(2)
C24 P2 C31 C32 -176.13(19)
C25 P2 C31 C32 -64.5(2)
S2 P2 C31 C32 57.9(2)
C36 C31 C32 C33 -0.8(4)
P2 C31 C32 C33 176.5(2)
C31 C32 C33 C34 0.7(5)
C32 C33 C34 C35 -0.2(5)
C33 C34 C35 C36 -0.2(5)
C32 C31 C36 C35 0.3(4)
P2 C31 C36 C35 -176.8(2)
C34 C35 C36 C31 0.2(4)
